data_7024207
loop_
_publ_author_name
'Portius, Peter'
'Davis, Martin'

_publ_section_title
;
 A new hexakis(isocyanato)silicate(IV) and the first neutral Lewis-base
 adducts of silicon tetraisocyanate.
;
_journal_issue 2
_journal_name_full 'Dalton transactions (Cambridge, England : 2003)'
_journal_page_first 527
_journal_page_last 532
_journal_paper_doi 10.1039/b912736d
_journal_volume 39
_journal_year 2010
_chemical_formula_moiety '2(C36 H30 N P2), C6 N6 S6 Si, 2(C2 H3 N)'
_chemical_formula_sum 'C82 H66 N10 P4 S6 Si'
_chemical_formula_weight 1535.78
_chemical_name_systematic
;
?
;
_space_group_IT_number 2
_symmetry_cell_setting triclinic
_symmetry_space_group_name_Hall '-P 1'
_symmetry_space_group_name_H-M 'P -1'
_atom_sites_solution_hydrogens geom
_atom_sites_solution_primary direct
_atom_sites_solution_secondary difmap
_audit_creation_method SHELXL-97
_cell_angle_alpha 100.540(2)
_cell_angle_beta 102.120(2)
_cell_angle_gamma 96.806(2)
_cell_formula_units_Z 1
_cell_length_a 10.7540(4)
_cell_length_b 13.4160(6)
_cell_length_c 14.4498(5)
_cell_measurement_reflns_used 9985
_cell_measurement_temperature 100(2)
_cell_measurement_theta_max 27.33
_cell_measurement_theta_min 2.16
_cell_volume 1977.01(14)
_computing_cell_refinement 'Bruker SAINT'
_computing_data_collection 'Bruker APEX2'
_computing_data_reduction 'Bruker SAINT'
_computing_molecular_graphics 'Bruker SHELXTL'
_computing_publication_material 'Bruker SHELXTL'
_computing_structure_refinement 'SHELXL-97 (Sheldrick, 1997)'
_computing_structure_solution 'SHELXS-97 (Sheldrick, 2008)'
_diffrn_ambient_temperature 100(2)
_diffrn_detector_area_resol_mean 100
_diffrn_measured_fraction_theta_full 0.999
_diffrn_measured_fraction_theta_max 0.994
_diffrn_measurement_device_type 'Bruker APEX-II CCD'
_diffrn_measurement_method '\f and \w scans'
_diffrn_radiation_monochromator graphite
_diffrn_radiation_source 'fine-focus sealed tube'
_diffrn_radiation_type MoK\a
_diffrn_radiation_wavelength 0.71073
_diffrn_reflns_av_R_equivalents 0.0356
_diffrn_reflns_av_sigmaI/netI 0.0367
_diffrn_reflns_limit_h_max 13
_diffrn_reflns_limit_h_min -13
_diffrn_reflns_limit_k_max 17
_diffrn_reflns_limit_k_min -17
_diffrn_reflns_limit_l_max 18
_diffrn_reflns_limit_l_min -18
_diffrn_reflns_number 33304
_diffrn_reflns_theta_full 25.00
_diffrn_reflns_theta_max 27.45
_diffrn_reflns_theta_min 1.48
_diffrn_standards_decay_% 0
_diffrn_standards_number 0
_exptl_absorpt_coefficient_mu 0.320
_exptl_absorpt_correction_T_max 0.9566
_exptl_absorpt_correction_T_min 0.9417
_exptl_absorpt_correction_type multi-scan
_exptl_absorpt_process_details sadabs
_exptl_crystal_colour colourless
_exptl_crystal_density_diffrn 1.290
_exptl_crystal_density_method 'not measured'
_exptl_crystal_description Block
_exptl_crystal_F_000 798
_exptl_crystal_size_max 0.19
_exptl_crystal_size_mid 0.16
_exptl_crystal_size_min 0.14
_refine_diff_density_max 0.641
_refine_diff_density_min -0.529
_refine_diff_density_rms 0.054
_refine_ls_extinction_method none
_refine_ls_goodness_of_fit_ref 1.051
_refine_ls_hydrogen_treatment constr
_refine_ls_matrix_type full
_refine_ls_number_parameters 467
_refine_ls_number_reflns 8974
_refine_ls_number_restraints 0
_refine_ls_restrained_S_all 1.051
_refine_ls_R_factor_all 0.0482
_refine_ls_R_factor_gt 0.0372
_refine_ls_shift/su_max 0.001
_refine_ls_shift/su_mean 0.000
_refine_ls_structure_factor_coef Fsqd
_refine_ls_weighting_details 'calc w=1/[\s^2^(Fo^2^)+(0.0440P)^2^+0.7175P] where P=(Fo^2^+2Fc^2^)/3'
_refine_ls_weighting_scheme calc
_refine_ls_wR_factor_gt 0.0905
_refine_ls_wR_factor_ref 0.0968
_reflns_number_gt 7406
_reflns_number_total 8974
_reflns_threshold_expression >2sigma(I)
_cod_data_source_file b912736d.txt
_cod_data_source_block ch1ppx75_0m
_cod_depositor_comments
;
The following automatic conversions were performed:

'_symmetry_cell_setting' value 'Triclinic' changed to 'triclinic'
according to /home/saulius/struct/CIF-dictionaries/cif_core.dic
dictionary named 'cif_core.dic' version 2.4.2 from 2011-04-26.

Automatic conversion script
Id: cif_fix_values 1891 2012-01-12 08:04:46Z andrius 
;
_cod_original_cell_volume 1977.01(13)
_cod_original_sg_symbol_H-M P-1
_cod_database_code 7024207

loop_
_symmetry_equiv_pos_as_xyz
'x, y, z'
'-x, -y, -z'

loop_
_atom_site_label
_atom_site_type_symbol
_atom_site_fract_x
_atom_site_fract_y
_atom_site_fract_z
_atom_site_U_iso_or_equiv
_atom_site_adp_type
_atom_site_occupancy
_atom_site_symmetry_multiplicity
_atom_site_calc_flag
_atom_site_refinement_flags
Si1 Si 0.5000 1.0000 0.0000 0.02045(14) Uani 1 2 d S
P1 P 0.31840(4) 0.68070(3) 0.34130(3) 0.01538(9) Uani 1 1 d .
P2 P 0.08796(4) 0.78241(3) 0.29552(3) 0.01475(9) Uani 1 1 d .
S1 S 0.86494(4) 1.23891(3) 0.06448(3) 0.02817(11) Uani 1 1 d .
S2 S 0.37092(7) 1.30078(5) 0.12107(4) 0.05078(17) Uani 1 1 d .
S3 S 0.62359(5) 0.94311(4) 0.30871(3) 0.03425(12) Uani 1 1 d .
N1 N 0.65492(13) 1.08199(11) 0.01900(10) 0.0245(3) Uani 1 1 d .
N2 N 0.43045(13) 1.11319(11) 0.04125(10) 0.0248(3) Uani 1 1 d .
N3 N 0.54388(14) 0.98198(11) 0.12461(10) 0.0256(3) Uani 1 1 d .
N4 N 0.23412(12) 0.76877(10) 0.32877(9) 0.0184(3) Uani 1 1 d .
N5 N 0.2588(2) 0.56236(19) 0.65821(13) 0.0547(5) Uani 1 1 d .
C1 C 0.74334(15) 1.14802(13) 0.03735(11) 0.0204(3) Uani 1 1 d .
C2 C 0.40439(17) 1.19218(15) 0.07365(12) 0.0262(4) Uani 1 1 d .
C3 C 0.57710(15) 0.96524(13) 0.20195(12) 0.0233(4) Uani 1 1 d .
C4 C 0.23049(14) 0.55580(12) 0.33733(11) 0.0173(3) Uani 1 1 d .
C5 C 0.20931(15) 0.47607(13) 0.25557(11) 0.0198(3) Uani 1 1 d .
H5 H 0.2446 0.4861 0.2023 0.024 Uiso 1 1 calc R
C6 C 0.13624(15) 0.38191(14) 0.25244(13) 0.0240(4) Uani 1 1 d .
H6 H 0.1209 0.3280 0.1967 0.029 Uiso 1 1 calc R
C7 C 0.08589(16) 0.36676(14) 0.33052(13) 0.0268(4) Uani 1 1 d .
H7 H 0.0360 0.3025 0.3280 0.032 Uiso 1 1 calc R
C8 C 0.10805(17) 0.44525(15) 0.41253(13) 0.0285(4) Uani 1 1 d .
H8 H 0.0747 0.4341 0.4663 0.034 Uiso 1 1 calc R
C9 C 0.17876(16) 0.53985(14) 0.41584(12) 0.0227(3) Uani 1 1 d .
H9 H 0.1921 0.5939 0.4713 0.027 Uiso 1 1 calc R
C10 C 0.43220(14) 0.71870(13) 0.45743(11) 0.0182(3) Uani 1 1 d .
C11 C 0.48420(16) 0.64533(14) 0.50481(12) 0.0248(4) Uani 1 1 d .
H11 H 0.4572 0.5742 0.4768 0.030 Uiso 1 1 calc R
C12 C 0.57520(16) 0.67641(15) 0.59272(12) 0.0288(4) Uani 1 1 d .
H12 H 0.6102 0.6266 0.6247 0.035 Uiso 1 1 calc R
C13 C 0.61460(16) 0.77976(15) 0.63349(12) 0.0264(4) Uani 1 1 d .
H13 H 0.6769 0.8007 0.6935 0.032 Uiso 1 1 calc R
C14 C 0.56391(16) 0.85354(15) 0.58746(12) 0.0257(4) Uani 1 1 d .
H14 H 0.5915 0.9245 0.6161 0.031 Uiso 1 1 calc R
C15 C 0.47243(15) 0.82317(13) 0.49917(11) 0.0214(3) Uani 1 1 d .
H15 H 0.4376 0.8734 0.4676 0.026 Uiso 1 1 calc R
C16 C 0.40912(14) 0.66232(12) 0.24983(11) 0.0174(3) Uani 1 1 d .
C17 C 0.51261(16) 0.60794(14) 0.26247(13) 0.0266(4) Uani 1 1 d .
H17 H 0.5367 0.5833 0.3202 0.032 Uiso 1 1 calc R
C18 C 0.57983(17) 0.59010(16) 0.19064(14) 0.0332(4) Uani 1 1 d .
H18 H 0.6491 0.5521 0.1987 0.040 Uiso 1 1 calc R
C19 C 0.54620(17) 0.62765(15) 0.10671(13) 0.0309(4) Uani 1 1 d .
H19 H 0.5931 0.6158 0.0580 0.037 Uiso 1 1 calc R
C20 C 0.44455(17) 0.68219(14) 0.09419(12) 0.0271(4) Uani 1 1 d .
H20 H 0.4221 0.7080 0.0369 0.033 Uiso 1 1 calc R
C21 C 0.37500(15) 0.69941(13) 0.16523(11) 0.0210(3) Uani 1 1 d .
H21 H 0.3047 0.7362 0.1562 0.025 Uiso 1 1 calc R
C22 C 0.08693(15) 0.89299(12) 0.24079(11) 0.0177(3) Uani 1 1 d .
C23 C 0.19877(16) 0.93684(13) 0.21945(11) 0.0214(3) Uani 1 1 d .
H23 H 0.2776 0.9125 0.2387 0.026 Uiso 1 1 calc R
C24 C 0.19447(18) 1.01672(13) 0.16960(12) 0.0265(4) Uani 1 1 d .
H24 H 0.2704 1.0465 0.1545 0.032 Uiso 1 1 calc R
C25 C 0.07960(19) 1.05259(14) 0.14207(13) 0.0308(4) Uani 1 1 d .
H25 H 0.0770 1.1067 0.1078 0.037 Uiso 1 1 calc R
C26 C -0.03166(18) 1.00994(15) 0.16429(13) 0.0311(4) Uani 1 1 d .
H26 H -0.1098 1.0355 0.1458 0.037 Uiso 1 1 calc R
C27 C -0.02925(16) 0.92999(13) 0.21347(12) 0.0238(4) Uani 1 1 d .
H27 H -0.1055 0.9006 0.2285 0.029 Uiso 1 1 calc R
C28 C -0.01296(14) 0.67712(12) 0.20528(11) 0.0173(3) Uani 1 1 d .
C29 C -0.02909(16) 0.68146(14) 0.10721(12) 0.0246(4) Uani 1 1 d .
H29 H 0.0058 0.7419 0.0898 0.030 Uiso 1 1 calc R
C30 C -0.09596(18) 0.59759(15) 0.03586(12) 0.0305(4) Uani 1 1 d .
H30 H -0.1070 0.6007 -0.0305 0.037 Uiso 1 1 calc R
C31 C -0.14695(16) 0.50896(14) 0.06078(13) 0.0265(4) Uani 1 1 d .
H31 H -0.1925 0.4517 0.0115 0.032 Uiso 1 1 calc R
C32 C -0.13158(15) 0.50388(13) 0.15761(12) 0.0222(3) Uani 1 1 d .
H32 H -0.1663 0.4430 0.1744 0.027 Uiso 1 1 calc R
C33 C -0.06537(14) 0.58789(13) 0.23006(12) 0.0190(3) Uani 1 1 d .
H33 H -0.0558 0.5847 0.2963 0.023 Uiso 1 1 calc R
C34 C 0.01524(15) 0.80780(12) 0.39729(11) 0.0180(3) Uani 1 1 d .
C35 C -0.11777(15) 0.78501(13) 0.38744(12) 0.0216(3) Uani 1 1 d .
H35 H -0.1726 0.7507 0.3266 0.026 Uiso 1 1 calc R
C36 C -0.16967(16) 0.81296(14) 0.46741(12) 0.0256(4) Uani 1 1 d .
H36 H -0.2598 0.7965 0.4612 0.031 Uiso 1 1 calc R
C37 C -0.09035(17) 0.86452(14) 0.55565(12) 0.0253(4) Uani 1 1 d .
H37 H -0.1264 0.8839 0.6096 0.030 Uiso 1 1 calc R
C38 C 0.04187(17) 0.88818(14) 0.56581(12) 0.0254(4) Uani 1 1 d .
H38 H 0.0959 0.9239 0.6265 0.031 Uiso 1 1 calc R
C39 C 0.09495(16) 0.85937(13) 0.48694(11) 0.0222(3) Uani 1 1 d .
H39 H 0.1854 0.8747 0.4940 0.027 Uiso 1 1 calc R
C40 C 0.3116(2) 0.76076(18) 0.71762(16) 0.0443(5) Uani 1 1 d .
H40A H 0.3137 0.7927 0.6621 0.067 Uiso 1 1 calc R
H40B H 0.3957 0.7798 0.7640 0.067 Uiso 1 1 calc R
H40C H 0.2450 0.7846 0.7491 0.067 Uiso 1 1 calc R
C41 C 0.2826(2) 0.6499(2) 0.68462(14) 0.0384(5) Uani 1 1 d .

loop_
_atom_site_aniso_label
_atom_site_aniso_U_11
_atom_site_aniso_U_22
_atom_site_aniso_U_33
_atom_site_aniso_U_23
_atom_site_aniso_U_13
_atom_site_aniso_U_12
Si1 0.0195(3) 0.0177(3) 0.0231(3) 0.0055(3) 0.0034(2) 0.0000(3)
P1 0.01434(19) 0.0166(2) 0.01457(18) 0.00273(16) 0.00197(14) 0.00346(15)
P2 0.01480(19) 0.0148(2) 0.01475(18) 0.00333(15) 0.00315(14) 0.00338(15)
S1 0.0229(2) 0.0201(2) 0.0384(3) 0.00701(19) 0.00325(18) -0.00292(17)
S2 0.0872(5) 0.0430(3) 0.0428(3) 0.0181(3) 0.0360(3) 0.0412(3)
S3 0.0393(3) 0.0359(3) 0.0256(2) 0.0108(2) 0.00031(19) 0.0048(2)
N1 0.0224(7) 0.0218(8) 0.0279(8) 0.0055(6) 0.0043(6) 0.0004(6)
N2 0.0232(7) 0.0217(8) 0.0299(8) 0.0069(6) 0.0069(6) 0.0021(6)
N3 0.0259(7) 0.0229(8) 0.0259(8) 0.0062(6) 0.0031(6) 0.0001(6)
N4 0.0170(6) 0.0172(7) 0.0200(7) 0.0028(5) 0.0029(5) 0.0034(5)
N5 0.0688(14) 0.0618(15) 0.0312(10) 0.0158(10) 0.0108(9) -0.0053(11)
C1 0.0223(8) 0.0206(9) 0.0203(8) 0.0077(7) 0.0049(6) 0.0070(7)
C2 0.0281(9) 0.0312(11) 0.0263(9) 0.0149(8) 0.0122(7) 0.0085(8)
C3 0.0197(8) 0.0192(9) 0.0299(9) 0.0040(7) 0.0052(7) 0.0015(7)
C4 0.0143(7) 0.0187(8) 0.0189(7) 0.0060(6) 0.0011(6) 0.0048(6)
C5 0.0172(7) 0.0214(9) 0.0198(8) 0.0037(7) 0.0020(6) 0.0053(6)
C6 0.0191(8) 0.0204(9) 0.0276(9) 0.0012(7) -0.0015(7) 0.0027(7)
C7 0.0187(8) 0.0210(9) 0.0399(10) 0.0108(8) 0.0028(7) 0.0007(7)
C8 0.0270(9) 0.0317(11) 0.0305(9) 0.0138(8) 0.0097(7) 0.0028(8)
C9 0.0233(8) 0.0247(9) 0.0204(8) 0.0044(7) 0.0057(7) 0.0043(7)
C10 0.0147(7) 0.0230(9) 0.0159(7) 0.0028(6) 0.0025(6) 0.0038(6)
C11 0.0249(9) 0.0216(9) 0.0244(8) 0.0037(7) -0.0017(7) 0.0044(7)
C12 0.0250(9) 0.0355(11) 0.0237(9) 0.0103(8) -0.0022(7) 0.0047(8)
C13 0.0187(8) 0.0385(11) 0.0171(8) 0.0025(7) -0.0008(6) 0.0003(8)
C14 0.0229(8) 0.0269(10) 0.0222(8) -0.0032(7) 0.0038(7) 0.0001(7)
C15 0.0193(8) 0.0231(9) 0.0212(8) 0.0040(7) 0.0045(6) 0.0036(7)
C16 0.0153(7) 0.0174(8) 0.0179(7) 0.0011(6) 0.0038(6) 0.0011(6)
C17 0.0232(8) 0.0334(11) 0.0280(9) 0.0120(8) 0.0086(7) 0.0102(8)
C18 0.0250(9) 0.0422(12) 0.0398(11) 0.0121(9) 0.0148(8) 0.0171(9)
C19 0.0286(9) 0.0369(11) 0.0316(10) 0.0061(8) 0.0172(8) 0.0067(8)
C20 0.0308(9) 0.0293(10) 0.0229(8) 0.0070(7) 0.0093(7) 0.0035(8)
C21 0.0211(8) 0.0206(9) 0.0208(8) 0.0030(7) 0.0049(6) 0.0039(7)
C22 0.0219(8) 0.0153(8) 0.0155(7) 0.0024(6) 0.0039(6) 0.0039(6)
C23 0.0244(8) 0.0178(9) 0.0213(8) 0.0009(7) 0.0068(7) 0.0031(7)
C24 0.0368(10) 0.0185(9) 0.0249(9) 0.0033(7) 0.0128(7) 0.0002(7)
C25 0.0479(11) 0.0208(10) 0.0267(9) 0.0105(8) 0.0095(8) 0.0078(8)
C26 0.0341(10) 0.0293(11) 0.0327(10) 0.0125(8) 0.0046(8) 0.0136(8)
C27 0.0217(8) 0.0229(9) 0.0273(9) 0.0073(7) 0.0048(7) 0.0051(7)
C28 0.0148(7) 0.0164(8) 0.0203(8) 0.0029(6) 0.0033(6) 0.0042(6)
C29 0.0297(9) 0.0222(9) 0.0204(8) 0.0046(7) 0.0044(7) 0.0001(7)
C30 0.0403(11) 0.0288(10) 0.0185(8) 0.0020(7) 0.0038(7) 0.0009(8)
C31 0.0235(8) 0.0229(9) 0.0266(9) -0.0036(7) 0.0016(7) 0.0000(7)
C32 0.0171(8) 0.0184(9) 0.0308(9) 0.0038(7) 0.0064(7) 0.0028(6)
C33 0.0160(7) 0.0202(9) 0.0214(8) 0.0049(7) 0.0042(6) 0.0048(6)
C34 0.0204(8) 0.0174(8) 0.0181(7) 0.0054(6) 0.0061(6) 0.0054(6)
C35 0.0204(8) 0.0236(9) 0.0197(8) 0.0028(7) 0.0036(6) 0.0040(7)
C36 0.0213(8) 0.0306(10) 0.0279(9) 0.0071(8) 0.0102(7) 0.0064(7)
C37 0.0313(9) 0.0273(10) 0.0213(8) 0.0058(7) 0.0127(7) 0.0086(8)
C38 0.0289(9) 0.0277(10) 0.0173(8) 0.0002(7) 0.0049(7) 0.0037(8)
C39 0.0192(8) 0.0252(9) 0.0210(8) 0.0040(7) 0.0036(6) 0.0024(7)
C40 0.0429(12) 0.0530(15) 0.0407(12) 0.0124(11) 0.0150(10) 0.0090(11)
C41 0.0363(11) 0.0578(16) 0.0229(9) 0.0164(10) 0.0084(8) 0.0003(10)

loop_
_atom_type_symbol
_atom_type_description
_atom_type_scat_dispersion_real
_atom_type_scat_dispersion_imag
_atom_type_scat_source
C C 0.0033 0.0016 'International Tables Vol C Tables 4.2.6.8 and 6.1.1.4'
H H 0.0000 0.0000 'International Tables Vol C Tables 4.2.6.8 and 6.1.1.4'
N N 0.0061 0.0033 'International Tables Vol C Tables 4.2.6.8 and 6.1.1.4'
Si Si 0.0817 0.0704 'International Tables Vol C Tables 4.2.6.8 and 6.1.1.4'
P P 0.1023 0.0942 'International Tables Vol C Tables 4.2.6.8 and 6.1.1.4'
S S 0.1246 0.1234 'International Tables Vol C Tables 4.2.6.8 and 6.1.1.4'

loop_
_geom_angle_atom_site_label_1
_geom_angle_atom_site_label_2
_geom_angle_atom_site_label_3
_geom_angle
_geom_angle_site_symmetry_1
_geom_angle_site_symmetry_3
N1 Si1 N1 180.00(9) . 2_675
N1 Si1 N2 90.41(6) . 2_675
N1 Si1 N2 89.59(6) 2_675 2_675
N1 Si1 N2 89.59(6) . .
N1 Si1 N2 90.41(6) 2_675 .
N2 Si1 N2 180.00(9) 2_675 .
N1 Si1 N3 90.11(6) . .
N1 Si1 N3 89.89(6) 2_675 .
N2 Si1 N3 89.94(7) 2_675 .
N2 Si1 N3 90.06(7) . .
N1 Si1 N3 89.89(6) . 2_675
N1 Si1 N3 90.11(6) 2_675 2_675
N2 Si1 N3 90.06(7) 2_675 2_675
N2 Si1 N3 89.94(7) . 2_675
N3 Si1 N3 180.00(9) . 2_675
N4 P1 C16 111.30(7) . .
N4 P1 C10 108.50(7) . .
C16 P1 C10 107.54(7) . .
N4 P1 C4 115.85(7) . .
C16 P1 C4 106.52(7) . .
C10 P1 C4 106.75(7) . .
N4 P2 C28 115.14(7) . .
N4 P2 C34 111.58(7) . .
C28 P2 C34 108.95(7) . .
N4 P2 C22 107.06(7) . .
C28 P2 C22 106.03(7) . .
C34 P2 C22 107.66(7) . .
C1 N1 Si1 168.20(14) . .
C2 N2 Si1 170.13(15) . .
C3 N3 Si1 175.12(15) . .
P1 N4 P2 139.97(9) . .
N1 C1 S1 179.03(15) . .
N2 C2 S2 178.44(17) . .
N3 C3 S3 179.53(18) . .
C5 C4 C9 119.57(15) . .
C5 C4 P1 120.90(12) . .
C9 C4 P1 119.49(13) . .
C6 C5 C4 119.84(15) . .
C6 C5 H5 120.1 . .
C4 C5 H5 120.1 . .
C7 C6 C5 120.16(16) . .
C7 C6 H6 119.9 . .
C5 C6 H6 119.9 . .
C6 C7 C8 120.28(16) . .
C6 C7 H7 119.9 . .
C8 C7 H7 119.9 . .
C9 C8 C7 120.09(16) . .
C9 C8 H8 120.0 . .
C7 C8 H8 120.0 . .
C8 C9 C4 120.04(16) . .
C8 C9 H9 120.0 . .
C4 C9 H9 120.0 . .
C15 C10 C11 119.57(15) . .
C15 C10 P1 119.30(12) . .
C11 C10 P1 121.10(13) . .
C12 C11 C10 120.17(17) . .
C12 C11 H11 119.9 . .
C10 C11 H11 119.9 . .
C13 C12 C11 119.95(16) . .
C13 C12 H12 120.0 . .
C11 C12 H12 120.0 . .
C12 C13 C14 120.61(16) . .
C12 C13 H13 119.7 . .
C14 C13 H13 119.7 . .
C13 C14 C15 119.91(17) . .
C13 C14 H14 120.0 . .
C15 C14 H14 120.0 . .
C14 C15 C10 119.79(16) . .
C14 C15 H15 120.1 . .
C10 C15 H15 120.1 . .
C21 C16 C17 119.78(14) . .
C21 C16 P1 120.59(12) . .
C17 C16 P1 119.60(12) . .
C18 C17 C16 119.91(16) . .
C18 C17 H17 120.0 . .
C16 C17 H17 120.0 . .
C17 C18 C19 120.22(16) . .
C17 C18 H18 119.9 . .
C19 C18 H18 119.9 . .
C20 C19 C18 120.10(16) . .
C20 C19 H19 120.0 . .
C18 C19 H19 120.0 . .
C19 C20 C21 120.27(16) . .
C19 C20 H20 119.9 . .
C21 C20 H20 119.9 . .
C20 C21 C16 119.72(15) . .
C20 C21 H21 120.1 . .
C16 C21 H21 120.1 . .
C23 C22 C27 120.14(15) . .
C23 C22 P2 120.08(12) . .
C27 C22 P2 119.62(12) . .
C22 C23 C24 119.70(16) . .
C22 C23 H23 120.1 . .
C24 C23 H23 120.1 . .
C25 C24 C23 120.08(16) . .
C25 C24 H24 120.0 . .
C23 C24 H24 120.0 . .
C24 C25 C26 120.36(16) . .
C24 C25 H25 119.8 . .
C26 C25 H25 119.8 . .
C25 C26 C27 120.32(17) . .
C25 C26 H26 119.8 . .
C27 C26 H26 119.8 . .
C26 C27 C22 119.39(16) . .
C26 C27 H27 120.3 . .
C22 C27 H27 120.3 . .
C33 C28 C29 119.53(15) . .
C33 C28 P2 121.62(12) . .
C29 C28 P2 118.59(12) . .
C30 C29 C28 119.91(16) . .
C30 C29 H29 120.0 . .
C28 C29 H29 120.0 . .
C29 C30 C31 120.35(16) . .
C29 C30 H30 119.8 . .
C31 C30 H30 119.8 . .
C30 C31 C32 120.19(16) . .
C30 C31 H31 119.9 . .
C32 C31 H31 119.9 . .
C31 C32 C33 120.04(16) . .
C31 C32 H32 120.0 . .
C33 C32 H32 120.0 . .
C32 C33 C28 119.97(15) . .
C32 C33 H33 120.0 . .
C28 C33 H33 120.0 . .
C35 C34 C39 119.69(14) . .
C35 C34 P2 122.21(12) . .
C39 C34 P2 117.91(12) . .
C36 C35 C34 119.70(15) . .
C36 C35 H35 120.1 . .
C34 C35 H35 120.1 . .
C37 C36 C35 120.27(15) . .
C37 C36 H36 119.9 . .
C35 C36 H36 119.9 . .
C36 C37 C38 120.36(15) . .
C36 C37 H37 119.8 . .
C38 C37 H37 119.8 . .
C37 C38 C39 119.89(16) . .
C37 C38 H38 120.1 . .
C39 C38 H38 120.1 . .
C38 C39 C34 120.08(15) . .
C38 C39 H39 120.0 . .
C34 C39 H39 120.0 . .
C41 C40 H40A 109.5 . .
C41 C40 H40B 109.5 . .
H40A C40 H40B 109.5 . .
C41 C40 H40C 109.5 . .
H40A C40 H40C 109.5 . .
H40B C40 H40C 109.5 . .
N5 C41 C40 179.5(3) . .

loop_
_geom_bond_atom_site_label_1
_geom_bond_atom_site_label_2
_geom_bond_distance
_geom_bond_site_symmetry_2
Si1 N1 1.8232(14) .
Si1 N1 1.8232(14) 2_675
Si1 N2 1.8292(15) 2_675
Si1 N2 1.8292(15) .
Si1 N3 1.8311(14) .
Si1 N3 1.8311(14) 2_675
P1 N4 1.5854(13) .
P1 C16 1.7996(15) .
P1 C10 1.8029(16) .
P1 C4 1.8086(16) .
P2 N4 1.5868(13) .
P2 C28 1.8006(16) .
P2 C34 1.8036(15) .
P2 C22 1.8044(16) .
S1 C1 1.6070(17) .
S2 C2 1.608(2) .
S3 C3 1.6114(17) .
N1 C1 1.170(2) .
N2 C2 1.168(2) .
N3 C3 1.170(2) .
N5 C41 1.146(3) .
C4 C5 1.400(2) .
C4 C9 1.403(2) .
C5 C6 1.394(2) .
C5 H5 0.9500 .
C6 C7 1.386(2) .
C6 H6 0.9500 .
C7 C8 1.391(3) .
C7 H7 0.9500 .
C8 C9 1.388(2) .
C8 H8 0.9500 .
C9 H9 0.9500 .
C10 C15 1.397(2) .
C10 C11 1.402(2) .
C11 C12 1.390(2) .
C11 H11 0.9500 .
C12 C13 1.381(3) .
C12 H12 0.9500 .
C13 C14 1.391(3) .
C13 H13 0.9500 .
C14 C15 1.396(2) .
C14 H14 0.9500 .
C15 H15 0.9500 .
C16 C21 1.398(2) .
C16 C17 1.400(2) .
C17 C18 1.386(2) .
C17 H17 0.9500 .
C18 C19 1.392(3) .
C18 H18 0.9500 .
C19 C20 1.385(3) .
C19 H19 0.9500 .
C20 C21 1.394(2) .
C20 H20 0.9500 .
C21 H21 0.9500 .
C22 C23 1.394(2) .
C22 C27 1.405(2) .
C23 C24 1.396(2) .
C23 H23 0.9500 .
C24 C25 1.386(3) .
C24 H24 0.9500 .
C25 C26 1.389(3) .
C25 H25 0.9500 .
C26 C27 1.391(2) .
C26 H26 0.9500 .
C27 H27 0.9500 .
C28 C33 1.400(2) .
C28 C29 1.404(2) .
C29 C30 1.385(2) .
C29 H29 0.9500 .
C30 C31 1.389(3) .
C30 H30 0.9500 .
C31 C32 1.389(2) .
C31 H31 0.9500 .
C32 C33 1.392(2) .
C32 H32 0.9500 .
C33 H33 0.9500 .
C34 C35 1.398(2) .
C34 C39 1.399(2) .
C35 C36 1.396(2) .
C35 H35 0.9500 .
C36 C37 1.383(2) .
C36 H36 0.9500 .
C37 C38 1.390(2) .
C37 H37 0.9500 .
C38 C39 1.392(2) .
C38 H38 0.9500 .
C39 H39 0.9500 .
C40 C41 1.451(3) .
C40 H40A 0.9800 .
C40 H40B 0.9800 .
C40 H40C 0.9800 .
